data_7209750
loop_
_publ_author_name
'Feng, Qi'
'Wang, Mingliang'
'Dong, Baoli'
'Xu, Chunxiang'
'Zhao, Jing'
'Zhang, Hongjuan'

_publ_section_title
;
 Tuning solid-state fluorescence of pyrene derivatives via a cocrystal
 strategy
;
_journal_issue 18
_journal_name_full CrystEngComm
_journal_page_first 3623
_journal_paper_doi 10.1039/c3ce27102a
_journal_volume 15
_journal_year 2013
_chemical_formula_sum 'C34 H28 N2 O3'
_chemical_formula_weight 512.585
_chemical_name_systematic
;
1-(5-(pyren-1-yl)-3-(4-methoxyphenyl)-4,5-dihydropyrazol-1-yl)ethanone-phenol co-crystal
;
_space_group_IT_number 7
_symmetry_cell_setting monoclinic
_symmetry_space_group_name_Hall 'P -2yc'
_symmetry_space_group_name_H-M 'P 1 c 1'
_atom_sites_solution_hydrogens geom
_atom_sites_solution_primary direct
_atom_sites_solution_secondary difmap
_audit_creation_method SHELXL-97
_cell_angle_alpha 90.00
_cell_angle_beta 90.34(3)
_cell_angle_gamma 90.00
_cell_formula_units_Z 4
_cell_length_a 8.9740(18)
_cell_length_b 9.951(2)
_cell_length_c 29.751(6)
_cell_measurement_reflns_used 25
_cell_measurement_temperature 293(2)
_cell_measurement_theta_max 12
_cell_measurement_theta_min 9
_cell_volume 2656.7(9)
_computing_structure_refinement 'SHELXL-97 (Sheldrick, 1997)'
_computing_structure_solution 'SHELXS-97 (Sheldrick, 1990)'
_diffrn_ambient_temperature 293(2)
_diffrn_measured_fraction_theta_full 0.979
_diffrn_measured_fraction_theta_max 0.979
_diffrn_measurement_device_type 'Nonius CAD4'
_diffrn_measurement_method \w/2\q
_diffrn_radiation_monochromator graphite
_diffrn_radiation_source 'fine-focus sealed tube'
_diffrn_radiation_type MoK\a
_diffrn_radiation_wavelength 0.71073
_diffrn_reflns_av_R_equivalents 0.0990
_diffrn_reflns_av_sigmaI/netI 0.1470
_diffrn_reflns_limit_h_max 10
_diffrn_reflns_limit_h_min 0
_diffrn_reflns_limit_k_max 11
_diffrn_reflns_limit_k_min 0
_diffrn_reflns_limit_l_max 35
_diffrn_reflns_limit_l_min -35
_diffrn_reflns_number 5076
_diffrn_reflns_theta_full 25.37
_diffrn_reflns_theta_max 25.37
_diffrn_reflns_theta_min 1.37
_diffrn_standards_decay_% 1
_diffrn_standards_interval_count 200
_diffrn_standards_interval_time 2h
_diffrn_standards_number 3
_exptl_absorpt_coefficient_mu 0.082
_exptl_absorpt_correction_T_max 0.9918
_exptl_absorpt_correction_T_min 0.9838
_exptl_absorpt_correction_type psi-scan
_exptl_crystal_density_diffrn 1.282
_exptl_crystal_density_method 'not measured'
_exptl_crystal_F_000 1080
_exptl_crystal_size_max 0.20
_exptl_crystal_size_mid 0.10
_exptl_crystal_size_min 0.10
_refine_diff_density_max 0.157
_refine_diff_density_min -0.175
_refine_diff_density_rms 0.040
_refine_ls_abs_structure_details 'Flack H D (1983), Acta Cryst. A39, 876-881'
_refine_ls_abs_structure_Flack 2(3)
_refine_ls_extinction_method none
_refine_ls_goodness_of_fit_ref 1.000
_refine_ls_hydrogen_treatment constr
_refine_ls_matrix_type full
_refine_ls_number_parameters 697
_refine_ls_number_reflns 5076
_refine_ls_number_restraints 2
_refine_ls_restrained_S_all 1.000
_refine_ls_R_factor_all 0.1614
_refine_ls_R_factor_gt 0.0788
_refine_ls_shift/su_max 0.000
_refine_ls_shift/su_mean 0.000
_refine_ls_structure_factor_coef Fsqd
_refine_ls_weighting_details 'calc w=1/[\s^2^(Fo^2^)+(0.0460P)^2^+0.0000P] where P=(Fo^2^+2Fc^2^)/3'
_refine_ls_weighting_scheme calc
_refine_ls_wR_factor_gt 0.1346
_refine_ls_wR_factor_ref 0.1651
_reflns_number_gt 2356
_reflns_number_total 5076
_reflns_threshold_expression >2sigma(I)
_cod_data_source_file c3ce27102a.txt
_cod_data_source_block x
_cod_depositor_comments
;
The following automatic conversions were performed:

'_symmetry_cell_setting' value 'Monoclinic' changed to 'monoclinic'
according to /home/saulius/struct/CIF-dictionaries/cif_core.dic
dictionary named 'cif_core.dic' version 2.4.2 from 2011-04-26.

Automatic conversion script
Id: cif_fix_values 1891 2012-01-12 08:04:46Z andrius 
;
_cod_original_sg_symbol_H-M Pc
_cod_database_code 7209750

loop_
_symmetry_equiv_pos_as_xyz
'x, y, z'
'x, -y, z+1/2'

loop_
_atom_site_label
_atom_site_type_symbol
_atom_site_fract_x
_atom_site_fract_y
_atom_site_fract_z
_atom_site_U_iso_or_equiv
_atom_site_adp_type
_atom_site_occupancy
_atom_site_symmetry_multiplicity
_atom_site_calc_flag
_atom_site_refinement_flags
O1 O 0.5571(7) 0.4627(6) 0.75075(17) 0.0716(18) Uani 1 1 d .
O2 O -0.0179(8) 0.1265(7) 0.4850(2) 0.092(2) Uani 1 1 d .
O3 O 0.1744(9) -0.2193(7) 0.7041(2) 0.104(3) Uani 1 1 d .
H3A H 0.1423 -0.1597 0.7205 0.155 Uiso 1 1 calc R
N1 N 0.4080(9) 0.3764(8) 0.6961(2) 0.066(2) Uani 1 1 d .
N2 N 0.3489(7) 0.3740(7) 0.65224(19) 0.0490(17) Uani 1 1 d .
C1 C 0.2584(10) 0.2716(9) 0.8080(3) 0.060(2) Uani 1 1 d .
C2 C 0.3451(11) 0.1539(10) 0.8174(3) 0.067(3) Uani 1 1 d .
H2B H 0.3985 0.1137 0.7943 0.081 Uiso 1 1 calc R
C3 C 0.3511(11) 0.0983(11) 0.8604(3) 0.080(3) Uani 1 1 d .
H3B H 0.4093 0.0227 0.8659 0.096 Uiso 1 1 calc R
C4 C 0.2672(12) 0.1582(12) 0.8964(4) 0.083(3) Uani 1 1 d .
C5 C 0.1793(11) 0.2700(12) 0.8878(3) 0.078(3) Uani 1 1 d .
C6 C 0.1666(10) 0.3263(10) 0.8430(3) 0.062(2) Uani 1 1 d .
C7 C 0.2651(16) 0.1050(13) 0.9408(4) 0.114(5) Uani 1 1 d .
H7A H 0.3231 0.0300 0.9474 0.136 Uiso 1 1 calc R
C8 C 0.1818(16) 0.1598(17) 0.9739(4) 0.119(5) Uani 1 1 d .
H8A H 0.1861 0.1244 1.0028 0.142 Uiso 1 1 calc R
C9 C 0.0911(15) 0.2673(15) 0.9648(3) 0.101(4) Uani 1 1 d .
H9A H 0.0298 0.3004 0.9874 0.121 Uiso 1 1 calc R
C10 C 0.0882(14) 0.3276(14) 0.9231(4) 0.097(4) Uani 1 1 d .
C11 C -0.0109(15) 0.4399(14) 0.9119(3) 0.105(4) Uani 1 1 d .
H11A H -0.0732 0.4752 0.9338 0.126 Uiso 1 1 calc R
C12 C -0.0131(14) 0.4935(11) 0.8694(3) 0.096(4) Uani 1 1 d .
H12A H -0.0758 0.5652 0.8626 0.115 Uiso 1 1 calc R
C13 C 0.0820(11) 0.4384(11) 0.8354(3) 0.068(3) Uani 1 1 d .
C14 C 0.0703(10) 0.4942(9) 0.7898(3) 0.067(3) Uani 1 1 d .
H14A H 0.0016 0.5616 0.7833 0.080 Uiso 1 1 calc R
C15 C 0.1645(11) 0.4441(8) 0.7560(3) 0.066(3) Uani 1 1 d .
H15A H 0.1686 0.4879 0.7284 0.079 Uiso 1 1 calc R
C16 C 0.2518(10) 0.3300(10) 0.7632(3) 0.065(3) Uani 1 1 d .
C17 C 0.3394(10) 0.2713(9) 0.7256(2) 0.062(2) Uani 1 1 d .
H17A H 0.4178 0.2132 0.7379 0.075 Uiso 1 1 calc R
C18 C 0.2448(11) 0.1925(9) 0.6927(2) 0.064(3) Uani 1 1 d .
H18A H 0.1405 0.1934 0.7011 0.077 Uiso 1 1 calc R
H18B H 0.2786 0.1003 0.6901 0.077 Uiso 1 1 calc R
C19 C 0.2730(10) 0.2756(10) 0.6471(3) 0.060(2) Uani 1 1 d .
C20 C 0.5064(11) 0.4662(9) 0.7103(3) 0.064(3) Uani 1 1 d .
C21 C 0.5633(11) 0.5749(8) 0.6788(3) 0.071(3) Uani 1 1 d .
H21A H 0.5152 0.5661 0.6501 0.107 Uiso 1 1 calc R
H21B H 0.6691 0.5654 0.6753 0.107 Uiso 1 1 calc R
H21C H 0.5416 0.6617 0.6913 0.107 Uiso 1 1 calc R
C22 C 0.1902(11) 0.2332(9) 0.6064(3) 0.063(2) Uani 1 1 d .
C23 C 0.0998(9) 0.1243(8) 0.6018(2) 0.053(2) Uani 1 1 d .
H23A H 0.0817 0.0701 0.6267 0.064 Uiso 1 1 calc R
C24 C 0.0360(12) 0.0934(10) 0.5621(3) 0.080(3) Uani 1 1 d .
H24A H -0.0248 0.0179 0.5604 0.096 Uiso 1 1 calc R
C25 C 0.0569(10) 0.1679(10) 0.5246(3) 0.065(3) Uani 1 1 d .
C26 C 0.1457(9) 0.2813(10) 0.5257(3) 0.070(3) Uani 1 1 d .
H26A H 0.1598 0.3327 0.5000 0.083 Uiso 1 1 calc R
C27 C 0.2163(11) 0.3184(10) 0.5678(3) 0.069(3) Uani 1 1 d .
H27A H 0.2763 0.3943 0.5699 0.083 Uiso 1 1 calc R
C28 C -0.0037(14) 0.2043(11) 0.4472(3) 0.108(4) Uani 1 1 d .
H28A H -0.0610 0.1656 0.4231 0.162 Uiso 1 1 calc R
H28B H 0.0992 0.2085 0.4388 0.162 Uiso 1 1 calc R
H28C H -0.0395 0.2933 0.4533 0.162 Uiso 1 1 calc R
C29 C 0.0712(13) -0.2400(10) 0.6664(3) 0.077(3) Uani 1 1 d .
C30 C -0.0522(12) -0.1759(10) 0.6619(3) 0.071(3) Uani 1 1 d .
H30A H -0.0819 -0.1134 0.6833 0.085 Uiso 1 1 calc R
C31 C -0.1447(13) -0.2035(11) 0.6225(3) 0.101(4) Uani 1 1 d .
H31A H -0.2381 -0.1638 0.6198 0.121 Uiso 1 1 calc R
C32 C -0.0936(13) -0.2896(11) 0.5887(4) 0.096 Uani 1 1 d .
H32A H -0.1489 -0.3035 0.5626 0.115 Uiso 1 1 calc R
C33 C 0.0447(11) -0.3550(10) 0.5955(3) 0.078(3) Uani 1 1 d .
H33A H 0.0794 -0.4152 0.5740 0.093 Uiso 1 1 calc R
C34 C 0.1284(16) -0.3304(10) 0.6334(3) 0.102(4) Uani 1 1 d .
H34A H 0.2204 -0.3718 0.6376 0.123 Uiso 1 1 calc R
O4 O 1.0494(8) -0.0164(6) 0.75338(19) 0.079(2) Uani 1 1 d .
O5 O 0.5468(9) 0.2793(8) 1.0309(2) 0.102(2) Uani 1 1 d .
O6 O 0.6765(10) -0.3402(7) 0.8005(2) 0.117(3) Uani 1 1 d .
H6A H 0.6397 -0.4009 0.7854 0.176 Uiso 1 1 calc R
N3 N 0.9159(8) 0.0611(8) 0.8101(2) 0.0585(19) Uani 1 1 d .
N4 N 0.8728(8) 0.0632(7) 0.8554(2) 0.0563(19) Uani 1 1 d .
C35 C 0.7464(10) 0.1696(9) 0.7006(3) 0.057(2) Uani 1 1 d .
C36 C 0.8304(11) 0.2875(10) 0.6898(3) 0.072(3) Uani 1 1 d .
H36A H 0.8855 0.3299 0.7123 0.087 Uiso 1 1 calc R
C37 C 0.8316(13) 0.3385(10) 0.6478(3) 0.087(3) Uani 1 1 d .
H37A H 0.8912 0.4129 0.6421 0.105 Uiso 1 1 calc R
C38 C 0.7446(10) 0.2828(10) 0.6113(3) 0.059(2) Uani 1 1 d .
C39 C 0.6610(11) 0.1681(12) 0.6221(3) 0.073(3) Uani 1 1 d .
C40 C 0.6603(9) 0.1160(9) 0.6664(3) 0.053(2) Uani 1 1 d .
C41 C 0.7410(16) 0.3370(12) 0.5693(3) 0.104(4) Uani 1 1 d .
H41A H 0.7931 0.4156 0.5631 0.125 Uiso 1 1 calc R
C42 C 0.6611(16) 0.2755(14) 0.5371(4) 0.104(4) Uani 1 1 d .
H42A H 0.6688 0.3102 0.5082 0.125 Uiso 1 1 calc R
C43 C 0.5635(13) 0.1596(13) 0.5429(3) 0.090(4) Uani 1 1 d .
H43A H 0.5049 0.1228 0.5201 0.108 Uiso 1 1 calc R
C44 C 0.5694(12) 0.1098(13) 0.5878(3) 0.079(3) Uani 1 1 d .
C45 C 0.4811(17) -0.0034(13) 0.5998(4) 0.113(5) Uani 1 1 d .
H45A H 0.4231 -0.0424 0.5774 0.136 Uiso 1 1 calc R
C46 C 0.4748(14) -0.0564(11) 0.6394(3) 0.089(4) Uani 1 1 d .
H46A H 0.4117 -0.1282 0.6456 0.107 Uiso 1 1 calc R
C47 C 0.5720(13) 0.0018(10) 0.6742(3) 0.076(3) Uani 1 1 d .
C48 C 0.5732(11) -0.0492(10) 0.7166(3) 0.078(3) Uani 1 1 d .
H48A H 0.5113 -0.1218 0.7227 0.093 Uiso 1 1 calc R
C49 C 0.6615(11) 0.0006(10) 0.7516(3) 0.069(3) Uani 1 1 d .
H49A H 0.6598 -0.0401 0.7798 0.083 Uiso 1 1 calc R
C50 C 0.7500(10) 0.1093(9) 0.7442(3) 0.061(2) Uani 1 1 d .
C51 C 0.8463(10) 0.1660(8) 0.7825(2) 0.055(2) Uani 1 1 d .
H51A H 0.9234 0.2250 0.7702 0.066 Uiso 1 1 calc R
C52 C 0.7499(10) 0.2463(8) 0.8182(2) 0.059(2) Uani 1 1 d .
H52A H 0.7827 0.3388 0.8212 0.071 Uiso 1 1 calc R
H52B H 0.6445 0.2443 0.8108 0.071 Uiso 1 1 calc R
C53 C 0.7853(9) 0.1645(9) 0.8596(2) 0.045(2) Uani 1 1 d .
C54 C 1.0088(10) -0.0268(10) 0.7937(3) 0.061(2) Uani 1 1 d .
C55 C 1.0756(12) -0.1354(9) 0.8259(3) 0.081(3) Uani 1 1 d .
H55A H 1.0316 -0.1267 0.8550 0.121 Uiso 1 1 calc R
H55B H 1.1814 -0.1231 0.8283 0.121 Uiso 1 1 calc R
H55C H 1.0549 -0.2233 0.8140 0.121 Uiso 1 1 calc R
C56 C 0.7162(11) 0.1964(10) 0.9038(3) 0.063(2) Uani 1 1 d .
C57 C 0.7544(11) 0.1205(9) 0.9432(3) 0.069(3) Uani 1 1 d .
H57A H 0.8232 0.0509 0.9412 0.083 Uiso 1 1 calc R
C58 C 0.6894(13) 0.1501(9) 0.9846(3) 0.078(3) Uani 1 1 d .
H58A H 0.7045 0.0957 1.0097 0.094 Uiso 1 1 calc R
C59 C 0.6049(10) 0.2597(11) 0.9865(3) 0.065(3) Uani 1 1 d .
C60 C 0.5653(13) 0.3373(9) 0.9496(3) 0.083(3) Uani 1 1 d .
H60A H 0.4974 0.4076 0.9517 0.100 Uiso 1 1 calc R
C61 C 0.6345(11) 0.3030(10) 0.9087(3) 0.068(3) Uani 1 1 d .
H61A H 0.6209 0.3594 0.8841 0.082 Uiso 1 1 calc R
C62 C 0.4464(12) 0.3884(11) 1.0373(4) 0.103(4) Uani 1 1 d .
H62A H 0.4134 0.3894 1.0679 0.155 Uiso 1 1 calc R
H62B H 0.3621 0.3780 1.0176 0.155 Uiso 1 1 calc R
H62C H 0.4961 0.4714 1.0307 0.155 Uiso 1 1 calc R
C63 C 0.5851(12) -0.3153(11) 0.8391(3) 0.083(3) Uani 1 1 d .
C64 C 0.6455(15) -0.2318(11) 0.8698(3) 0.098(4) Uani 1 1 d .
H64A H 0.7368 -0.1903 0.8649 0.118 Uiso 1 1 calc R
C65 C 0.5646(12) -0.2094(10) 0.9099(4) 0.085(3) Uani 1 1 d .
H65A H 0.5962 -0.1448 0.9304 0.102 Uiso 1 1 calc R
C66 C 0.4448(13) -0.2809(11) 0.9177(3) 0.092(4) Uani 1 1 d .
H66A H 0.3963 -0.2694 0.9449 0.110 Uiso 1 1 calc R
C67 C 0.3856(14) -0.3749(11) 0.8866(4) 0.107(4) Uani 1 1 d .
H67A H 0.2993 -0.4234 0.8925 0.128 Uiso 1 1 calc R
C68 C 0.4667(12) -0.3908(10) 0.8457(3) 0.076(3) Uani 1 1 d .
H68A H 0.4364 -0.4531 0.8242 0.092 Uiso 1 1 calc R

loop_
_atom_site_aniso_label
_atom_site_aniso_U_11
_atom_site_aniso_U_22
_atom_site_aniso_U_33
_atom_site_aniso_U_23
_atom_site_aniso_U_13
_atom_site_aniso_U_12
O1 0.078(4) 0.097(5) 0.039(3) -0.012(3) -0.005(3) -0.006(4)
O2 0.120(6) 0.085(5) 0.070(4) -0.003(4) -0.025(4) -0.009(5)
O3 0.135(6) 0.108(6) 0.068(4) -0.013(4) -0.020(4) 0.027(5)
N1 0.084(6) 0.052(5) 0.063(5) 0.000(4) 0.000(4) 0.000(5)
N2 0.055(4) 0.054(5) 0.038(4) -0.010(3) -0.003(3) 0.006(4)
C1 0.074(6) 0.059(6) 0.047(5) -0.015(4) 0.019(5) -0.010(5)
C2 0.086(7) 0.067(7) 0.049(5) 0.002(5) 0.004(5) -0.019(6)
C3 0.084(8) 0.087(8) 0.068(6) 0.013(6) -0.016(6) -0.027(7)
C4 0.077(7) 0.100(10) 0.072(7) 0.013(7) 0.002(6) -0.019(7)
C5 0.070(6) 0.110(9) 0.056(6) -0.018(6) 0.018(5) -0.054(7)
C6 0.058(5) 0.077(7) 0.052(5) -0.020(5) 0.002(4) -0.022(6)
C7 0.148(12) 0.105(10) 0.088(8) 0.009(8) -0.017(9) -0.064(10)
C8 0.116(12) 0.160(15) 0.080(9) 0.021(10) 0.004(9) -0.032(11)
C9 0.103(10) 0.158(13) 0.042(6) 0.000(7) 0.023(6) -0.052(10)
C10 0.097(9) 0.110(10) 0.086(8) -0.035(8) 0.034(7) -0.040(8)
C11 0.121(10) 0.132(11) 0.063(7) -0.026(7) 0.048(7) -0.034(9)
C12 0.144(11) 0.072(7) 0.072(7) -0.031(6) 0.009(7) -0.014(8)
C13 0.063(6) 0.092(8) 0.048(5) -0.018(5) 0.005(5) -0.022(6)
C14 0.075(6) 0.054(6) 0.071(6) -0.008(5) -0.007(5) 0.005(5)
C15 0.094(7) 0.042(5) 0.060(6) 0.003(5) -0.003(5) 0.016(6)
C16 0.074(6) 0.073(7) 0.049(5) -0.014(5) 0.007(5) -0.005(6)
C17 0.073(6) 0.067(6) 0.047(5) -0.004(5) 0.007(4) 0.007(5)
C18 0.089(7) 0.065(6) 0.038(4) -0.010(4) -0.006(5) 0.000(6)
C19 0.064(6) 0.062(6) 0.054(5) -0.029(5) -0.005(5) 0.013(6)
C20 0.081(7) 0.060(6) 0.052(6) -0.013(5) 0.017(5) 0.026(6)
C21 0.092(7) 0.061(6) 0.062(5) -0.001(5) 0.012(5) -0.010(6)
C22 0.081(6) 0.044(5) 0.064(6) -0.003(5) 0.013(5) 0.000(5)
C23 0.065(5) 0.060(6) 0.034(4) 0.011(4) -0.030(4) -0.012(5)
C24 0.111(9) 0.066(7) 0.063(6) 0.016(5) -0.023(6) -0.003(7)
C25 0.066(6) 0.067(6) 0.062(6) -0.002(5) -0.024(5) 0.012(6)
C26 0.057(6) 0.093(8) 0.059(5) -0.012(5) 0.006(4) -0.016(6)
C27 0.078(6) 0.081(7) 0.047(5) -0.023(5) 0.000(5) -0.001(6)
C28 0.140(11) 0.100(9) 0.084(7) 0.023(7) -0.038(7) 0.011(9)
C29 0.095(8) 0.072(7) 0.064(6) 0.012(5) 0.042(6) 0.033(6)
C30 0.093(7) 0.072(7) 0.048(5) -0.005(5) 0.022(5) 0.019(6)
C31 0.107(9) 0.116(10) 0.079(7) 0.003(7) 0.048(7) 0.023(8)
C32 0.096 0.096 0.096 0.000 0.001 0.000
C33 0.070(6) 0.104(8) 0.060(6) -0.016(6) -0.004(5) 0.033(7)
C34 0.178(13) 0.060(7) 0.069(6) -0.007(5) 0.002(8) 0.039(8)
O4 0.105(5) 0.065(4) 0.066(4) -0.006(3) 0.018(4) 0.001(4)
O5 0.121(6) 0.097(6) 0.088(5) -0.001(4) 0.020(5) 0.003(6)
O6 0.167(8) 0.115(6) 0.069(4) -0.007(5) 0.012(5) -0.051(6)
N3 0.070(5) 0.070(5) 0.035(4) -0.007(4) -0.021(4) 0.005(4)
N4 0.075(5) 0.054(5) 0.040(4) -0.002(3) -0.004(4) -0.002(4)
C35 0.064(5) 0.064(6) 0.042(5) -0.006(5) 0.016(4) 0.021(5)
C36 0.093(8) 0.069(7) 0.055(6) -0.001(5) 0.001(5) 0.028(6)
C37 0.133(10) 0.083(8) 0.046(5) 0.001(5) -0.001(6) 0.003(7)
C38 0.057(6) 0.071(7) 0.049(5) -0.004(5) -0.007(4) 0.018(5)
C39 0.067(6) 0.107(9) 0.047(5) -0.011(6) -0.006(5) 0.023(7)
C40 0.055(5) 0.056(6) 0.048(5) -0.004(4) -0.009(4) 0.022(5)
C41 0.162(13) 0.092(9) 0.058(7) 0.011(6) 0.004(7) 0.019(9)
C42 0.142(12) 0.115(11) 0.057(7) 0.002(7) 0.007(8) 0.056(10)
C43 0.090(8) 0.122(10) 0.058(6) -0.021(7) -0.027(6) 0.035(8)
C44 0.079(7) 0.108(9) 0.049(6) -0.002(6) 0.002(5) 0.031(7)
C45 0.138(12) 0.094(10) 0.107(10) -0.047(8) -0.046(9) 0.049(10)
C46 0.126(10) 0.081(8) 0.060(6) -0.028(6) -0.026(7) 0.009(7)
C47 0.112(9) 0.070(7) 0.046(5) -0.016(5) -0.029(6) 0.037(7)
C48 0.071(7) 0.071(7) 0.091(7) -0.021(6) 0.023(6) 0.000(6)
C49 0.085(7) 0.086(7) 0.037(5) 0.003(5) 0.000(5) -0.004(6)
C50 0.062(6) 0.042(5) 0.079(6) -0.011(5) -0.023(5) -0.008(5)
C51 0.066(6) 0.052(5) 0.048(5) -0.005(4) 0.005(4) -0.011(5)
C52 0.066(5) 0.061(6) 0.050(5) -0.008(4) -0.018(4) 0.005(5)
C53 0.050(5) 0.055(5) 0.030(4) -0.006(4) -0.004(4) -0.011(5)
C54 0.064(6) 0.073(7) 0.046(5) 0.005(5) -0.008(5) -0.003(6)
C55 0.103(8) 0.061(6) 0.078(6) 0.007(5) 0.015(6) 0.013(6)
C56 0.071(6) 0.063(6) 0.053(5) -0.004(5) 0.006(5) -0.007(6)
C57 0.079(7) 0.063(6) 0.066(6) -0.003(5) -0.010(5) 0.014(6)
C58 0.128(9) 0.052(6) 0.055(5) 0.006(5) 0.018(6) 0.009(7)
C59 0.076(6) 0.073(7) 0.046(5) -0.017(5) 0.006(5) 0.001(6)
C60 0.117(9) 0.051(6) 0.081(7) -0.030(5) -0.004(7) 0.025(6)
C61 0.086(7) 0.062(6) 0.056(6) 0.002(5) -0.004(5) 0.010(6)
C62 0.084(8) 0.098(9) 0.129(9) -0.043(8) 0.035(7) 0.001(7)
C63 0.079(7) 0.093(8) 0.077(7) -0.032(6) -0.009(6) -0.053(7)
C64 0.134(10) 0.095(9) 0.065(6) 0.026(6) 0.007(7) -0.024(8)
C65 0.086(8) 0.071(7) 0.098(8) 0.011(6) -0.009(6) -0.040(6)
C66 0.126(9) 0.095(8) 0.056(5) -0.026(6) 0.053(6) -0.031(8)
C67 0.116(10) 0.101(9) 0.103(8) -0.027(7) 0.017(8) -0.052(8)
C68 0.096(8) 0.080(7) 0.053(6) -0.029(5) -0.032(5) 0.014(7)

loop_
_atom_type_symbol
_atom_type_description
_atom_type_scat_dispersion_real
_atom_type_scat_dispersion_imag
_atom_type_scat_source
C C 0.0033 0.0016 'International Tables Vol C Tables 4.2.6.8 and 6.1.1.4'
H H 0.0000 0.0000 'International Tables Vol C Tables 4.2.6.8 and 6.1.1.4'
N N 0.0061 0.0033 'International Tables Vol C Tables 4.2.6.8 and 6.1.1.4'
O O 0.0106 0.0060 'International Tables Vol C Tables 4.2.6.8 and 6.1.1.4'

loop_
_geom_angle_atom_site_label_1
_geom_angle_atom_site_label_2
_geom_angle_atom_site_label_3
_geom_angle
C28 O2 C25 118.2(8)
C29 O3 H3A 109.5
C20 N1 N2 123.8(8)
C20 N1 C17 123.9(7)
N2 N1 C17 112.3(7)
C19 N2 N1 109.9(7)
C2 C1 C6 118.7(8)
C2 C1 C16 121.6(8)
C6 C1 C16 119.5(9)
C3 C2 C1 121.4(9)
C3 C2 H2B 119.3
C1 C2 H2B 119.3
C2 C3 C4 120.0(10)
C2 C3 H3B 120.0
C4 C3 H3B 120.0
C5 C4 C7 117.3(12)
C5 C4 C3 119.6(10)
C7 C4 C3 123.1(13)
C4 C5 C6 121.4(9)
C4 C5 C10 120.3(11)
C6 C5 C10 118.1(12)
C13 C6 C1 120.6(8)
C13 C6 C5 120.6(9)
C1 C6 C5 118.5(10)
C8 C7 C4 122.4(15)
C8 C7 H7A 118.8
C4 C7 H7A 118.8
C7 C8 C9 120.1(13)
C7 C8 H8A 120.0
C9 C8 H8A 120.0
C8 C9 C10 121.7(12)
C8 C9 H9A 119.2
C10 C9 H9A 119.2
C9 C10 C5 118.1(13)
C9 C10 C11 123.1(11)
C5 C10 C11 118.6(11)
C12 C11 C10 120.8(11)
C12 C11 H11A 119.6
C10 C11 H11A 119.6
C11 C12 C13 119.7(11)
C11 C12 H12A 120.2
C13 C12 H12A 120.2
C6 C13 C12 121.8(9)
C6 C13 C14 119.9(8)
C12 C13 C14 117.8(10)
C15 C14 C13 119.0(8)
C15 C14 H14A 120.5
C13 C14 H14A 120.5
C16 C15 C14 121.2(8)
C16 C15 H15A 119.4
C14 C15 H15A 119.4
C15 C16 C1 118.9(8)
C15 C16 C17 120.2(8)
C1 C16 C17 120.8(9)
C16 C17 N1 112.8(8)
C16 C17 C18 113.1(8)
N1 C17 C18 102.2(6)
C16 C17 H17A 109.5
N1 C17 H17A 109.5
C18 C17 H17A 109.5
C17 C18 C19 100.9(7)
C17 C18 H18A 111.6
C19 C18 H18A 111.6
C17 C18 H18B 111.6
C19 C18 H18B 111.6
H18A C18 H18B 109.4
N2 C19 C22 128.1(9)
N2 C19 C18 113.9(7)
C22 C19 C18 117.6(8)
O1 C20 N1 120.9(9)
O1 C20 C21 118.5(9)
N1 C20 C21 120.6(8)
C20 C21 H21A 109.5
C20 C21 H21B 109.5
H21A C21 H21B 109.5
C20 C21 H21C 109.5
H21A C21 H21C 109.5
H21B C21 H21C 109.5
C23 C22 C27 119.1(8)
C23 C22 C19 127.3(8)
C27 C22 C19 113.6(8)
C24 C23 C22 121.4(8)
C24 C23 H23A 119.3
C22 C23 H23A 119.3
C23 C24 C25 122.6(10)
C23 C24 H24A 118.7
C25 C24 H24A 118.7
C24 C25 C26 120.7(8)
C24 C25 O2 117.4(9)
C26 C25 O2 121.9(8)
C25 C26 C27 118.5(8)
C25 C26 H26A 120.7
C27 C26 H26A 120.7
C22 C27 C26 117.7(9)
C22 C27 H27A 121.1
C26 C27 H27A 121.1
O2 C28 H28A 109.5
O2 C28 H28B 109.5
H28A C28 H28B 109.5
O2 C28 H28C 109.5
H28A C28 H28C 109.5
H28B C28 H28C 109.5
C30 C29 C34 123.8(11)
C30 C29 O3 123.4(9)
C34 C29 O3 112.7(10)
C29 C30 C31 118.4(10)
C29 C30 H30A 120.8
C31 C30 H30A 120.8
C32 C31 C30 120.3(10)
C32 C31 H31A 119.8
C30 C31 H31A 119.8
C31 C32 C33 118.1(11)
C31 C32 H32A 121.0
C33 C32 H32A 121.0
C34 C33 C32 120.7(10)
C34 C33 H33A 119.7
C32 C33 H33A 119.7
C33 C34 C29 118.6(12)
C33 C34 H34A 120.7
C29 C34 H34A 120.7
C62 O5 C59 117.3(8)
C63 O6 H6A 109.5
C54 N3 N4 123.3(7)
C54 N3 C51 122.7(7)
N4 N3 C51 114.1(7)
C53 N4 N3 106.0(6)
C40 C35 C50 121.1(9)
C40 C35 C36 116.3(8)
C50 C35 C36 122.6(8)
C37 C36 C35 121.6(9)
C37 C36 H36A 119.2
C35 C36 H36A 119.2
C36 C37 C38 123.0(10)
C36 C37 H37A 118.5
C38 C37 H37A 118.5
C41 C38 C39 121.5(10)
C41 C38 C37 123.2(11)
C39 C38 C37 115.3(8)
C38 C39 C40 121.0(9)
C38 C39 C44 118.2(9)
C40 C39 C44 120.7(11)
C35 C40 C47 120.1(8)
C35 C40 C39 122.7(9)
C47 C40 C39 117.1(8)
C42 C41 C38 118.9(12)
C42 C41 H41A 120.5
C38 C41 H41A 120.5
C41 C42 C43 126.6(11)
C41 C42 H42A 116.7
C43 C42 H42A 116.7
C44 C43 C42 111.4(10)
C44 C43 H43A 124.3
C42 C43 H43A 124.3
C45 C44 C43 119.6(12)
C45 C44 C39 117.3(10)
C43 C44 C39 123.1(12)
C46 C45 C44 125.5(12)
C46 C45 H45A 117.3
C44 C45 H45A 117.3
C45 C46 C47 116.9(12)
C45 C46 H46A 121.6
C47 C46 H46A 121.6
C48 C47 C40 117.0(9)
C48 C47 C46 120.5(11)
C40 C47 C46 122.3(9)
C47 C48 C49 124.1(10)
C47 C48 H48A 117.9
C49 C48 H48A 117.9
C50 C49 C48 119.3(8)
C50 C49 H49A 120.3
C48 C49 H49A 120.3
C49 C50 C35 118.1(8)
C49 C50 C51 119.9(8)
C35 C50 C51 122.0(8)
N3 C51 C50 113.0(7)
N3 C51 C52 102.5(6)
C50 C51 C52 112.0(7)
N3 C51 H51A 109.7
C50 C51 H51A 109.7
C52 C51 H51A 109.7
C53 C52 C51 99.3(6)
C53 C52 H52A 111.9
C51 C52 H52A 111.9
C53 C52 H52B 111.9
C51 C52 H52B 111.9
H52A C52 H52B 109.6
N4 C53 C56 120.7(8)
N4 C53 C52 118.1(7)
C56 C53 C52 121.2(8)
O4 C54 N3 119.3(8)
O4 C54 C55 121.9(9)
N3 C54 C55 118.6(8)
C54 C55 H55A 109.5
C54 C55 H55B 109.5
H55A C55 H55B 109.5
C54 C55 H55C 109.5
H55A C55 H55C 109.5
H55B C55 H55C 109.5
C61 C56 C57 118.0(8)
C61 C56 C53 120.8(8)
C57 C56 C53 120.6(9)
C58 C57 C56 120.7(9)
C58 C57 H57A 119.6
C56 C57 H57A 119.6
C59 C58 C57 116.8(9)
C59 C58 H58A 121.6
C57 C58 H58A 121.6
C58 C59 C60 124.6(8)
C58 C59 O5 111.0(9)
C60 C59 O5 124.0(9)
C59 C60 C61 115.8(9)
C59 C60 H60A 122.1
C61 C60 H60A 122.1
C56 C61 C60 123.2(9)
C56 C61 H61A 118.4
C60 C61 H61A 118.4
O5 C62 H62A 109.5
O5 C62 H62B 109.5
H62A C62 H62B 109.5
O5 C62 H62C 109.5
H62A C62 H62C 109.5
H62B C62 H62C 109.5
C68 C63 C64 124.9(10)
C68 C63 O6 119.0(8)
C64 C63 O6 114.8(10)
C63 C64 C65 117.5(11)
C63 C64 H64A 121.3
C65 C64 H64A 121.3
C66 C65 C64 119.2(10)
C66 C65 H65A 120.4
C64 C65 H65A 120.4
C65 C66 C67 123.3(9)
C65 C66 H66A 118.4
C67 C66 H66A 118.4
C66 C67 C68 115.9(10)
C66 C67 H67A 122.0
C68 C67 H67A 122.0
C63 C68 C67 118.6(9)
C63 C68 H68A 120.7
C67 C68 H68A 120.7

loop_
_geom_bond_atom_site_label_1
_geom_bond_atom_site_label_2
_geom_bond_distance
O1 C20 1.285(9)
O2 C28 1.371(10)
O2 C25 1.414(10)
O3 C29 1.466(12)
O3 H3A 0.8200
N1 C20 1.324(11)
N1 N2 1.404(9)
N1 C17 1.501(10)
N2 C19 1.202(10)
C1 C2 1.433(12)
C1 C6 1.438(11)
C1 C16 1.456(11)
C2 C3 1.395(11)
C2 H2B 0.9300
C3 C4 1.442(13)
C3 H3B 0.9300
C4 C5 1.387(14)
C4 C7 1.423(14)
C5 C6 1.451(12)
C5 C10 1.453(13)
C6 C13 1.367(12)
C7 C8 1.355(16)
C7 H7A 0.9300
C8 C9 1.370(17)
C8 H8A 0.9300
C9 C10 1.378(15)
C9 H9A 0.9300
C10 C11 1.466(16)
C11 C12 1.372(14)
C11 H11A 0.9300
C12 C13 1.436(13)
C12 H12A 0.9300
C13 C14 1.469(12)
C14 C15 1.409(11)
C14 H14A 0.9300
C15 C16 1.395(11)
C15 H15A 0.9300
C16 C17 1.488(10)
C17 C18 1.512(11)
C17 H17A 0.9800
C18 C19 1.609(11)
C18 H18A 0.9700
C18 H18B 0.9700
C19 C22 1.480(11)
C20 C21 1.521(11)
C21 H21A 0.9600
C21 H21B 0.9600
C21 H21C 0.9600
C22 C23 1.360(11)
C22 C27 1.448(11)
C23 C24 1.345(10)
C23 H23A 0.9300
C24 C25 1.354(11)
C24 H24A 0.9300
C25 C26 1.381(12)
C26 C27 1.448(11)
C26 H26A 0.9300
C27 H27A 0.9300
C28 H28A 0.9600
C28 H28B 0.9600
C28 H28C 0.9600
C29 C30 1.284(12)
C29 C34 1.428(12)
C30 C31 1.460(14)
C30 H30A 0.9300
C31 C32 1.400(13)
C31 H31A 0.9300
C32 C33 1.414(13)
C32 H32A 0.9300
C33 C34 1.375(13)
C33 H33A 0.9300
C34 H34A 0.9300
O4 C54 1.260(9)
O5 C62 1.425(11)
O5 C59 1.438(10)
O6 C63 1.438(12)
O6 H6A 0.8200
N3 C54 1.305(10)
N3 N4 1.406(8)
N3 C51 1.465(10)
N4 C53 1.284(9)
C35 C40 1.382(11)
C35 C50 1.428(11)
C35 C36 1.433(12)
C36 C37 1.350(11)
C36 H36A 0.9300
C37 C38 1.444(12)
C37 H37A 0.9300
C38 C41 1.359(12)
C38 C39 1.404(13)
C39 C40 1.417(11)
C39 C44 1.429(13)
C40 C47 1.406(13)
C41 C42 1.341(15)
C41 H41A 0.9300
C42 C43 1.459(15)
C42 H42A 0.9300
C43 C44 1.425(13)
C43 H43A 0.9300
C44 C45 1.425(15)
C45 C46 1.292(14)
C45 H45A 0.9300
C46 C47 1.469(12)
C46 H46A 0.9300
C47 C48 1.359(12)
C48 C49 1.396(12)
C48 H48A 0.9300
C49 C50 1.361(12)
C49 H49A 0.9300
C50 C51 1.535(11)
C51 C52 1.588(10)
C51 H51A 0.9800
C52 C53 1.509(10)
C52 H52A 0.9700
C52 H52B 0.9700
C53 C56 1.491(10)
C54 C55 1.561(12)
C55 H55A 0.9600
C55 H55B 0.9600
C55 H55C 0.9600
C56 C61 1.298(11)
C56 C57 1.435(11)
C57 C58 1.397(11)
C57 H57A 0.9300
C58 C59 1.329(12)
C58 H58A 0.9300
C59 C60 1.386(12)
C60 C61 1.411(12)
C60 H60A 0.9300
C61 H61A 0.9300
C62 H62A 0.9600
C62 H62B 0.9600
C62 H62C 0.9600
C63 C68 1.317(13)
C63 C64 1.347(13)
C64 C65 1.417(14)
C64 H64A 0.9300
C65 C66 1.311(12)
C65 H65A 0.9300
C66 C67 1.415(13)
C66 H66A 0.9300
C67 C68 1.430(13)
C67 H67A 0.9300
C68 H68A 0.9300

loop_
_geom_torsion_atom_site_label_1
_geom_torsion_atom_site_label_2
_geom_torsion_atom_site_label_3
_geom_torsion_atom_site_label_4
_geom_torsion
C20 N1 N2 C19 173.8(8)
C17 N1 N2 C19 -10.0(9)
C6 C1 C2 C3 -5.1(13)
C16 C1 C2 C3 180.0(8)
C1 C2 C3 C4 1.0(14)
C2 C3 C4 C5 0.8(14)
C2 C3 C4 C7 178.4(9)
C7 C4 C5 C6 -176.0(9)
C3 C4 C5 C6 1.7(14)
C7 C4 C5 C10 -0.8(14)
C3 C4 C5 C10 176.9(9)
C2 C1 C6 C13 -179.9(8)
C16 C1 C6 C13 -4.9(12)
C2 C1 C6 C5 7.4(12)
C16 C1 C6 C5 -177.6(8)
C4 C5 C6 C13 -178.6(9)
C10 C5 C6 C13 6.1(13)
C4 C5 C6 C1 -5.8(12)
C10 C5 C6 C1 178.8(8)
C5 C4 C7 C8 -0.1(17)
C3 C4 C7 C8 -177.7(11)
C4 C7 C8 C9 2(2)
C7 C8 C9 C10 -4(2)
C8 C9 C10 C5 3.0(17)
C8 C9 C10 C11 177.9(12)
C4 C5 C10 C9 -0.6(15)
C6 C5 C10 C9 174.8(9)
C4 C5 C10 C11 -175.7(10)
C6 C5 C10 C11 -0.4(14)
C9 C10 C11 C12 -177.8(10)
C5 C10 C11 C12 -2.9(16)
C10 C11 C12 C13 0.5(17)
C1 C6 C13 C12 178.6(8)
C5 C6 C13 C12 -8.8(13)
C1 C6 C13 C14 7.4(12)
C5 C6 C13 C14 -180.0(8)
C11 C12 C13 C6 5.4(15)
C11 C12 C13 C14 176.8(9)
C6 C13 C14 C15 -9.9(12)
C12 C13 C14 C15 178.6(9)
C13 C14 C15 C16 9.8(13)
C14 C15 C16 C1 -7.3(13)
C14 C15 C16 C17 174.1(8)
C2 C1 C16 C15 179.5(9)
C6 C1 C16 C15 4.7(13)
C2 C1 C16 C17 -2.0(13)
C6 C1 C16 C17 -176.8(8)
C15 C16 C17 N1 39.0(12)
C1 C16 C17 N1 -139.5(9)
C15 C16 C17 C18 -76.4(11)
C1 C16 C17 C18 105.1(9)
C20 N1 C17 C16 61.4(11)
N2 N1 C17 C16 -114.8(8)
C20 N1 C17 C18 -176.8(8)
N2 N1 C17 C18 6.9(9)
C16 C17 C18 C19 119.4(8)
N1 C17 C18 C19 -2.2(8)
N1 N2 C19 C22 -179.9(8)
N1 N2 C19 C18 8.3(10)
C17 C18 C19 N2 -3.7(10)
C17 C18 C19 C22 -176.5(7)
N2 N1 C20 O1 -179.6(7)
C17 N1 C20 O1 4.6(13)
N2 N1 C20 C21 -0.3(12)
C17 N1 C20 C21 -176.1(8)
N2 C19 C22 C23 -177.0(9)
C18 C19 C22 C23 -5.4(13)
N2 C19 C22 C27 5.1(13)
C18 C19 C22 C27 176.7(8)
C27 C22 C23 C24 0.9(14)
C19 C22 C23 C24 -176.9(9)
C22 C23 C24 C25 -0.2(15)
C23 C24 C25 C26 -0.4(15)
C23 C24 C25 O2 -179.1(9)
C28 O2 C25 C24 176.9(9)
C28 O2 C25 C26 -1.8(13)
C24 C25 C26 C27 0.2(13)
O2 C25 C26 C27 178.9(8)
C23 C22 C27 C26 -1.0(13)
C19 C22 C27 C26 177.1(7)
C25 C26 C27 C22 0.4(12)
C34 C29 C30 C31 4.4(15)
O3 C29 C30 C31 179.0(8)
C29 C30 C31 C32 -5.1(15)
C30 C31 C32 C33 4.1(15)
C31 C32 C33 C34 -2.3(16)
C32 C33 C34 C29 1.5(17)
C30 C29 C34 C33 -2.7(17)
O3 C29 C34 C33 -177.8(9)
C54 N3 N4 C53 178.0(8)
C51 N3 N4 C53 -2.4(9)
C40 C35 C36 C37 -3.6(13)
C50 C35 C36 C37 176.4(9)
C35 C36 C37 C38 2.7(15)
C36 C37 C38 C41 177.3(10)
C36 C37 C38 C39 -1.9(14)
C41 C38 C39 C40 -177.1(9)
C37 C38 C39 C40 2.1(12)
C41 C38 C39 C44 -0.7(14)
C37 C38 C39 C44 178.5(9)
C50 C35 C40 C47 1.2(12)
C36 C35 C40 C47 -178.8(8)
C50 C35 C40 C39 -176.0(8)
C36 C35 C40 C39 4.0(12)
C38 C39 C40 C35 -3.4(13)
C44 C39 C40 C35 -179.7(9)
C38 C39 C40 C47 179.3(8)
C44 C39 C40 C47 3.0(12)
C39 C38 C41 C42 -3.2(16)
C37 C38 C41 C42 177.6(10)
C38 C41 C42 C43 6.0(18)
C41 C42 C43 C44 -4.2(16)
C42 C43 C44 C45 179.9(10)
C42 C43 C44 C39 -0.2(14)
C38 C39 C44 C45 -177.7(9)
C40 C39 C44 C45 -1.3(14)
C38 C39 C44 C43 2.4(14)
C40 C39 C44 C43 178.8(9)
C43 C44 C45 C46 -178.8(11)
C39 C44 C45 C46 1.2(18)
C44 C45 C46 C47 -2.7(18)
C35 C40 C47 C48 1.7(13)
C39 C40 C47 C48 179.1(8)
C35 C40 C47 C46 178.0(8)
C39 C40 C47 C46 -4.7(13)
C45 C46 C47 C48 -179.3(11)
C45 C46 C47 C40 4.6(15)
C40 C47 C48 C49 -3.3(14)
C46 C47 C48 C49 -179.6(9)
C47 C48 C49 C50 1.9(15)
C48 C49 C50 C35 1.1(13)
C48 C49 C50 C51 179.4(8)
C40 C35 C50 C49 -2.6(13)
C36 C35 C50 C49 177.4(8)
C40 C35 C50 C51 179.2(8)
C36 C35 C50 C51 -0.8(13)
C54 N3 C51 C50 60.9(11)
N4 N3 C51 C50 -118.6(7)
C54 N3 C51 C52 -178.4(8)
N4 N3 C51 C52 2.1(8)
C49 C50 C51 N3 40.8(11)
C35 C50 C51 N3 -141.1(8)
C49 C50 C51 C52 -74.4(10)
C35 C50 C51 C52 103.7(9)
N3 C51 C52 C53 -1.0(8)
C50 C51 C52 C53 120.4(7)
N3 N4 C53 C56 179.3(7)
N3 N4 C53 C52 1.7(9)
C51 C52 C53 N4 -0.4(9)
C51 C52 C53 C56 -177.9(7)
N4 N3 C54 O4 -175.3(7)
C51 N3 C54 O4 5.2(13)
N4 N3 C54 C55 0.1(13)
C51 N3 C54 C55 -179.4(8)
N4 C53 C56 C61 176.1(8)
C52 C53 C56 C61 -6.4(12)
N4 C53 C56 C57 4.5(12)
C52 C53 C56 C57 -178.0(8)
C61 C56 C57 C58 8.4(14)
C53 C56 C57 C58 -179.8(8)
C56 C57 C58 C59 -7.3(15)
C57 C58 C59 C60 6.9(16)
C57 C58 C59 O5 -179.2(8)
C62 O5 C59 C58 -176.1(9)
C62 O5 C59 C60 -2.2(14)
C58 C59 C60 C61 -7.0(16)
O5 C59 C60 C61 179.8(9)
C57 C56 C61 C60 -8.8(14)
C53 C56 C61 C60 179.4(9)
C59 C60 C61 C56 8.1(15)
C68 C63 C64 C65 -9.1(18)
O6 C63 C64 C65 -176.4(9)
C63 C64 C65 C66 7.5(17)
C64 C65 C66 C67 -4.0(18)
C65 C66 C67 C68 1.4(18)
C64 C63 C68 C67 6.5(18)
O6 C63 C68 C67 173.4(10)
C66 C67 C68 C63 -2.3(16)
